data_1518960
loop_
_publ_author_name
'Wittering, K. E.'
'Agnew, L. R.'
'Klapwijk, A. R.'
'Robertson, K.'
'Cousen, A. J. P.'
'Cruickshank, D. L.'
'Wilson, C. C.'

_publ_section_title
;
 Crystallisation and physicochemical property characterisation of
 conformationally-locked co-crystals of fenamic acid derivatives
;
_journal_issue 19
_journal_name_full CrystEngComm
_journal_page_first 3610
_journal_paper_doi 10.1039/C5CE00297D
_journal_volume 17
_journal_year 2015
_chemical_formula_moiety '3(C14 H10 F3 N O2), 1.5(C10 H8 N2)'
_chemical_formula_sum 'C57 H42 F9 N6 O6'
_chemical_formula_weight 1077.97
_chemical_melting_point 400
_chemical_name_common
;
flufenamic acid and 4,4'-Bipyridine complex
;
_chemical_name_systematic '2-{[3-(Trifluoromethyl)phenyl]amino}benzoic acid and4,4'bipyridine complex'
_space_group_IT_number 2
_symmetry_cell_setting triclinic
_symmetry_space_group_name_Hall '-P 1'
_symmetry_space_group_name_H-M 'P -1'
_atom_sites_solution_hydrogens geom
_atom_sites_solution_primary direct
_atom_sites_solution_secondary difmap
_audit_creation_method SHELXL-97
_audit_update_record
;
2014-08-10 deposited with the CCDC.
2015-03-30 downloaded from the CCDC.
;
_cell_angle_alpha 84.684(4)
_cell_angle_beta 81.333(4)
_cell_angle_gamma 71.773(4)
_cell_formula_units_Z 2
_cell_length_a 9.8293(4)
_cell_length_b 10.3830(6)
_cell_length_c 24.9908(13)
_cell_measurement_reflns_used 3347
_cell_measurement_temperature 150(2)
_cell_measurement_theta_max 28.7737
_cell_measurement_theta_min 2.7897
_cell_volume 2392.1(2)
_computing_cell_refinement
;
        CrysAlisPro, Agilent Technologies,
        Version 1.171.35.21 (release 20-01-2012 CrysAlis171 .NET)
        (compiled Jan 23 2012,18:06:46)
;
_computing_data_collection
;
        CrysAlisPro, Agilent Technologies,
        Version 1.171.35.21 (release 20-01-2012 CrysAlis171 .NET)
        (compiled Jan 23 2012,18:06:46)
;
_computing_data_reduction
;
        CrysAlisPro, Agilent Technologies,
        Version 1.171.35.21 (release 20-01-2012 CrysAlis171 .NET)
        (compiled Jan 23 2012,18:06:46)
;
_computing_structure_refinement 'SHELXL-97 (Sheldrick, 1997)'
_computing_structure_solution 'SHELXS-97 (Sheldrick, 1990)'
_diffrn_ambient_temperature 150(2)
_diffrn_detector_area_resol_mean 10.3795
_diffrn_measured_fraction_theta_full 0.998
_diffrn_measured_fraction_theta_max 0.998
_diffrn_measurement_device_type 'Xcalibur, Atlas, Gemini ultra'
_diffrn_measurement_method '\w scans'
_diffrn_radiation_monochromator graphite
_diffrn_radiation_source 'Enhance (Mo) X-ray Source'
_diffrn_radiation_type MoK\a
_diffrn_radiation_wavelength 0.71073
_diffrn_reflns_av_R_equivalents 0.0545
_diffrn_reflns_av_sigmaI/netI 0.0779
_diffrn_reflns_limit_h_max 10
_diffrn_reflns_limit_h_min -11
_diffrn_reflns_limit_k_max 12
_diffrn_reflns_limit_k_min -12
_diffrn_reflns_limit_l_max 30
_diffrn_reflns_limit_l_min -30
_diffrn_reflns_number 19891
_diffrn_reflns_theta_full 25.35
_diffrn_reflns_theta_max 25.35
_diffrn_reflns_theta_min 2.80
_exptl_absorpt_coefficient_mu 0.122
_exptl_absorpt_correction_T_max 1
_exptl_absorpt_correction_T_min 0.89221
_exptl_absorpt_correction_type multi-scan
_exptl_absorpt_process_details
;
CrysAlisPro, Agilent Technologies,
        Version 1.171.35.21 (release 20-01-2012 CrysAlis171 .NET)
        (compiled Jan 23 2012,18:06:46)
        Empirical absorption correction using spherical harmonics,
 implemented in SCALE3 ABSPACK scaling algorithm.
;
_exptl_crystal_colour yellow
_exptl_crystal_density_diffrn 1.497
_exptl_crystal_density_method 'not measured'
_exptl_crystal_description needle
_exptl_crystal_F_000 1110
_exptl_crystal_size_max 0.13
_exptl_crystal_size_mid 0.11
_exptl_crystal_size_min 0.08
_refine_diff_density_max 0.484
_refine_diff_density_min -0.445
_refine_diff_density_rms 0.063
_refine_ls_extinction_method none
_refine_ls_goodness_of_fit_ref 1.009
_refine_ls_hydrogen_treatment refall
_refine_ls_matrix_type full
_refine_ls_number_parameters 871
_refine_ls_number_reflns 8741
_refine_ls_number_restraints 0
_refine_ls_restrained_S_all 1.009
_refine_ls_R_factor_all 0.1378
_refine_ls_R_factor_gt 0.0692
_refine_ls_shift/su_max 0.000
_refine_ls_shift/su_mean 0.000
_refine_ls_structure_factor_coef Fsqd
_refine_ls_weighting_details 'calc w=1/[\s^2^(Fo^2^)+(0.0937P)^2^+0.3064P] where P=(Fo^2^+2Fc^2^)/3'
_refine_ls_weighting_scheme calc
_refine_ls_wR_factor_gt 0.1617
_refine_ls_wR_factor_ref 0.2055
_reflns_number_gt 4684
_reflns_number_total 8741
_reflns_threshold_expression >2sigma(I)
_cod_data_source_file c5ce00297d2.cif
_cod_data_source_block c:\xrd\fluf44~1\new
_cod_depositor_comments
;
The following automatic conversions were performed:

'_chemical_melting_point' value '400K' was changed to '400' - the
value should be numeric and without a unit designator.

Automatic conversion script
Id: cif_fix_values 3143 2015-03-26 13:38:13Z robertas 

 Adding full bibliography for 1518960--1518962.cif.
;
_cod_database_code 1518960

loop_
_symmetry_equiv_pos_as_xyz
'x, y, z'
'-x, -y, -z'

loop_
_atom_site_label
_atom_site_type_symbol
_atom_site_fract_x
_atom_site_fract_y
_atom_site_fract_z
_atom_site_U_iso_or_equiv
_atom_site_adp_type
_atom_site_occupancy
_atom_site_symmetry_multiplicity
_atom_site_calc_flag
_atom_site_disorder_assembly
_atom_site_disorder_group
N1 N 0.0427(3) 0.6412(3) 0.44141(11) 0.0249(7) Uani 1 1 d . .
C1 C 0.8270(5) 0.7961(5) 0.03411(15) 0.0457(11) Uani 1 1 d . .
H14 H 0.617(3) 0.965(3) 0.5125(11) 0.011(7) Uiso 1 1 d . .
H12 H 0.537(3) 0.681(3) 0.4468(13) 0.015(8) Uiso 1 1 d . .
H2 H -0.045(3) 0.629(3) 0.5164(12) 0.021(8) Uiso 1 1 d . .
H16A H 0.527(3) 0.357(3) 0.1903(13) 0.021(9) Uiso 1 1 d . .
H16C H 0.806(3) 0.711(3) 0.1356(12) 0.019(8) Uiso 1 1 d . .
H5B H -0.032(4) 0.232(4) 0.3542(15) 0.036(10) Uiso 1 1 d . .
H13A H 0.482(3) 0.109(3) 0.0491(12) 0.015(8) Uiso 1 1 d . .
H8 H 0.310(4) 0.667(3) 0.5956(13) 0.028(9) Uiso 1 1 d . .
H7C H 0.433(3) 0.657(3) 0.2280(12) 0.019(8) Uiso 1 1 d . .
H11 H 0.728(4) 0.697(3) 0.4898(13) 0.026(9) Uiso 1 1 d . .
H13B H 0.171(3) 0.459(3) 0.0417(13) 0.028(9) Uiso 1 1 d . .
H12A H 0.444(3) 0.037(3) 0.1392(12) 0.020(9) Uiso 1 1 d . .
H14A H 0.547(3) 0.306(3) 0.0360(12) 0.010(8) Uiso 1 1 d . .
H8B H -0.087(3) 0.448(3) 0.1872(14) 0.027(9) Uiso 1 1 d . .
H9 H 0.506(3) 0.685(3) 0.6322(13) 0.018(8) Uiso 1 1 d . .
H5 H 0.363(4) 0.672(3) 0.4100(13) 0.027(9) Uiso 1 1 d . .
H16B H 0.195(4) 0.700(4) 0.1932(15) 0.035(10) Uiso 1 1 d . .
H17 H 1.033(4) 1.002(3) 0.4066(14) 0.032(9) Uiso 1 1 d . .
H5A H 0.311(3) -0.117(4) 0.3628(14) 0.030(9) Uiso 1 1 d . .
H6B H -0.212(3) 0.214(3) 0.3072(12) 0.019(8) Uiso 1 1 d . .
H6C H 0.466(4) 0.538(4) 0.3154(13) 0.031(10) Uiso 1 1 d . .
H6A H 0.131(4) -0.134(4) 0.3176(13) 0.033(10) Uiso 1 1 d . .
H5C H 0.644(4) 0.556(4) 0.3611(15) 0.038(10) Uiso 1 1 d . .
H8A H 0.227(4) 0.117(4) 0.1951(15) 0.040(10) Uiso 1 1 d . .
H10A H 0.511(4) 0.157(4) 0.2514(15) 0.037(11) Uiso 1 1 d . .
H3 H 0.135(4) 0.650(4) 0.5586(17) 0.051(12) Uiso 1 1 d . .
H8C H 0.580(4) 0.785(4) 0.1970(14) 0.029(10) Uiso 1 1 d . .
H6 H 0.167(3) 0.646(3) 0.3754(13) 0.020(8) Uiso 1 1 d . .
H7A H 0.092(4) -0.017(3) 0.2324(13) 0.029(9) Uiso 1 1 d . .
H15 H 0.799(3) 0.986(3) 0.5549(14) 0.027(9) Uiso 1 1 d . .
H10C H 0.852(4) 0.828(4) 0.2533(16) 0.041(12) Uiso 1 1 d . .
H12B H 0.135(3) 0.379(4) 0.1349(12) 0.025(9) Uiso 1 1 d . .
H18 H 0.830(4) 0.994(4) 0.3719(15) 0.036(10) Uiso 1 1 d . .
H10B H 0.185(4) 0.497(4) 0.2489(17) 0.052(13) Uiso 1 1 d . .
H7B H -0.240(4) 0.332(4) 0.2215(14) 0.042(10) Uiso 1 1 d . .
H14B H 0.227(4) 0.665(4) 0.0321(15) 0.037(11) Uiso 1 1 d . .
H1C H 0.903(5) 0.620(4) 0.4045(16) 0.051(13) Uiso 1 1 d . .
H13C H 0.893(4) 1.153(4) 0.1152(15) 0.054(12) Uiso 1 1 d . .
H1A H 0.571(5) -0.039(4) 0.4026(17) 0.061(13) Uiso 1 1 d . .
H12C H 0.839(4) 1.042(4) 0.2046(14) 0.031(10) Uiso 1 1 d . .
H1B H 0.232(5) 0.294(5) 0.4010(19) 0.077(16) Uiso 1 1 d . .
H14C H 0.875(4) 1.036(4) 0.0385(14) 0.035(9) Uiso 1 1 d . .
C2 C 0.0368(4) 0.6428(4) 0.49496(14) 0.0255(8) Uani 1 1 d . .
C3 C 0.1484(3) 0.6520(3) 0.52045(14) 0.0213(8) Uani 1 1 d . .
C4 C 0.2747(3) 0.6621(3) 0.48936(12) 0.0192(7) Uani 1 1 d . .
C5 C 0.2810(4) 0.6603(4) 0.43378(14) 0.0256(8) Uani 1 1 d . .
C6 C 0.1643(4) 0.6503(4) 0.41182(14) 0.0276(8) Uani 1 1 d . .
C7 C 0.3986(3) 0.6723(3) 0.51489(12) 0.0192(7) Uani 1 1 d . .
C8 C 0.3932(4) 0.6746(3) 0.57080(13) 0.0250(8) Uani 1 1 d . .
C9 C 0.5098(4) 0.6836(4) 0.59287(14) 0.0262(8) Uani 1 1 d . .
N10 N 0.6325(3) 0.6893(3) 0.56326(11) 0.0255(7) Uani 1 1 d . .
C11 C 0.6387(4) 0.6876(3) 0.50950(14) 0.0254(8) Uani 1 1 d . .
C12 C 0.5265(3) 0.6809(3) 0.48395(14) 0.0233(8) Uani 1 1 d . .
N13 N 0.7062(3) 0.9776(3) 0.43797(11) 0.0263(7) Uani 1 1 d . .
C14 C 0.7014(4) 0.9754(3) 0.49175(13) 0.0233(8) Uani 1 1 d . .
C15 C 0.8121(4) 0.9829(3) 0.51749(14) 0.0241(8) Uani 1 1 d . .
C16 C 0.9389(3) 0.9950(3) 0.48690(12) 0.0198(7) Uani 1 1 d . .
C17 C 0.9439(4) 0.9987(3) 0.43112(13) 0.0250(8) Uani 1 1 d . .
C18 C 0.8276(4) 0.9893(4) 0.40862(14) 0.0270(8) Uani 1 1 d . .
O1A O 0.4988(3) -0.0457(2) 0.38386(9) 0.0299(6) Uani 1 1 d . .
O2A O 0.5847(2) 0.0805(3) 0.31910(9) 0.0329(6) Uani 1 1 d . .
C3A C 0.4981(3) 0.0187(3) 0.33527(12) 0.0224(8) Uani 1 1 d . .
C4A C 0.3842(3) 0.0097(3) 0.30492(12) 0.0227(8) Uani 1 1 d . .
C5A C 0.2932(4) -0.0666(4) 0.32801(14) 0.0254(8) Uani 1 1 d . .
C6A C 0.1836(4) -0.0781(4) 0.30184(15) 0.0319(9) Uani 1 1 d . .
C7A C 0.1632(4) -0.0104(4) 0.25190(14) 0.0307(9) Uani 1 1 d . .
C8A C 0.2505(4) 0.0647(4) 0.22827(14) 0.0274(8) Uani 1 1 d . .
C9A C 0.3647(3) 0.0740(3) 0.25333(13) 0.0235(8) Uani 1 1 d . .
N10A N 0.4547(3) 0.1481(3) 0.22916(12) 0.0304(7) Uani 1 1 d . .
C11A C 0.4766(3) 0.1906(3) 0.17458(12) 0.0240(8) Uani 1 1 d . .
C12A C 0.4633(4) 0.1189(4) 0.13193(14) 0.0286(8) Uani 1 1 d . .
C13A C 0.4898(4) 0.1634(4) 0.07920(14) 0.0307(9) Uani 1 1 d . .
C14A C 0.5353(4) 0.2760(4) 0.06729(15) 0.0313(9) Uani 1 1 d . .
C15A C 0.5544(3) 0.3454(4) 0.10879(13) 0.0254(8) Uani 1 1 d . .
C16A C 0.5218(3) 0.3054(4) 0.16226(14) 0.0239(8) Uani 1 1 d . .
C17A C 0.6195(4) 0.4578(4) 0.09538(14) 0.0322(9) Uani 1 1 d . .
F18A F 0.7640(2) 0.4089(3) 0.08467(12) 0.0706(8) Uani 1 1 d . .
F19A F 0.5933(3) 0.5413(3) 0.13500(9) 0.0668(8) Uani 1 1 d . .
F20A F 0.5785(3) 0.5328(2) 0.05175(9) 0.0544(7) Uani 1 1 d . .
O1B O 0.1603(3) 0.2912(2) 0.38060(9) 0.0307(6) Uani 1 1 d . .
O2B O 0.2499(3) 0.4193(3) 0.31805(9) 0.0338(6) Uani 1 1 d . .
C3B C 0.1629(3) 0.3572(4) 0.33215(13) 0.0244(8) Uani 1 1 d . .
C4B C 0.0522(3) 0.3493(3) 0.30003(12) 0.0226(8) Uani 1 1 d . .
C5B C -0.0425(4) 0.2761(4) 0.32092(14) 0.0262(8) Uani 1 1 d . .
C6B C -0.1480(4) 0.2649(4) 0.29267(14) 0.0308(9) Uani 1 1 d . .
C7B C -0.1625(4) 0.3322(4) 0.24242(14) 0.0300(9) Uani 1 1 d . .
C8B C -0.0708(4) 0.4050(4) 0.22042(15) 0.0283(8) Uani 1 1 d . .
C9B C 0.0404(3) 0.4138(3) 0.24770(13) 0.0246(8) Uani 1 1 d . .
N10B N 0.1326(3) 0.4862(3) 0.22562(12) 0.0314(8) Uani 1 1 d . .
C11B C 0.1556(3) 0.5341(4) 0.17173(13) 0.0277(8) Uani 1 1 d . .
C12B C 0.1509(4) 0.4636(4) 0.12762(14) 0.0299(8) Uani 1 1 d . .
C13B C 0.1771(4) 0.5138(4) 0.07541(15) 0.0359(9) Uani 1 1 d . .
C14B C 0.2124(4) 0.6329(4) 0.06586(15) 0.0316(9) Uani 1 1 d . .
C15B C 0.2230(4) 0.7016(4) 0.10924(13) 0.0278(8) Uani 1 1 d A .
C16B C 0.1921(3) 0.6542(4) 0.16203(14) 0.0260(8) Uani 1 1 d . .
C17B C 0.2706(4) 0.8245(4) 0.09973(15) 0.0361(9) Uani 1 1 d . .
F18B F 0.3964(3) 0.8081(3) 0.11561(18) 0.1212(16) Uani 1 1 d A 1
F19B F 0.1863(3) 0.9297(3) 0.12649(12) 0.0726(8) Uani 1 1 d A 1
F20B F 0.2814(5) 0.8694(4) 0.04965(11) 0.1387(19) Uani 1 1 d A 1
O1C O 0.8358(3) 0.6160(3) 0.38609(9) 0.0302(6) Uani 1 1 d . .
O2C O 0.9245(3) 0.7437(3) 0.32301(9) 0.0352(6) Uani 1 1 d . .
C3C C 0.8370(3) 0.6821(4) 0.33780(12) 0.0236(8) Uani 1 1 d . .
C4C C 0.7247(3) 0.6746(3) 0.30630(12) 0.0225(7) Uani 1 1 d . .
C5C C 0.6303(4) 0.6018(4) 0.32764(14) 0.0258(8) Uani 1 1 d . .
C6C C 0.5223(4) 0.5925(4) 0.30020(14) 0.0300(9) Uani 1 1 d . .
C7C C 0.5072(4) 0.6603(4) 0.25011(14) 0.0298(9) Uani 1 1 d . .
C8C C 0.5978(4) 0.7325(4) 0.22756(15) 0.0298(8) Uani 1 1 d . .
C9C C 0.7113(3) 0.7401(3) 0.25409(12) 0.0238(8) Uani 1 1 d . .
N10C N 0.8038(3) 0.8117(3) 0.23167(12) 0.0329(8) Uani 1 1 d . .
C11C C 0.8166(3) 0.8704(4) 0.17868(13) 0.0272(8) Uani 1 1 d . .
C12C C 0.8389(4) 0.9969(4) 0.17201(16) 0.0315(9) Uani 1 1 d . .
C13C C 0.8608(4) 1.0567(4) 0.12129(16) 0.0384(10) Uani 1 1 d . .
C14C C 0.8582(4) 0.9900(4) 0.07550(16) 0.0382(10) Uani 1 1 d . .
C15C C 0.8351(4) 0.8647(4) 0.08217(14) 0.0334(9) Uani 1 1 d . .
C16C C 0.8153(4) 0.8033(4) 0.13338(14) 0.0307(9) Uani 1 1 d . .
F17C F 0.8471(3) 0.6646(3) 0.04217(9) 0.0711(8) Uani 1 1 d . .
F18C F 0.7001(3) 0.8477(4) 0.01604(12) 0.1028(12) Uani 1 1 d . .
F19C F 0.9250(4) 0.8075(3) -0.00750(10) 0.0885(10) Uani 1 1 d . .

loop_
_atom_site_aniso_label
_atom_site_aniso_U_11
_atom_site_aniso_U_22
_atom_site_aniso_U_33
_atom_site_aniso_U_23
_atom_site_aniso_U_13
_atom_site_aniso_U_12
N1 0.0283(16) 0.0251(16) 0.0240(16) 0.0030(13) -0.0102(12) -0.0102(13)
C1 0.051(3) 0.059(3) 0.030(2) 0.005(2) -0.009(2) -0.022(2)
C2 0.0191(18) 0.027(2) 0.032(2) 0.0008(16) -0.0053(15) -0.0099(16)
C3 0.0223(18) 0.0210(19) 0.0215(19) -0.0016(15) -0.0043(14) -0.0070(15)
C4 0.0205(17) 0.0129(17) 0.0236(18) 0.0014(14) -0.0061(14) -0.0035(14)
C5 0.0246(19) 0.029(2) 0.0229(19) 0.0019(15) -0.0041(15) -0.0084(16)
C6 0.033(2) 0.033(2) 0.0193(19) 0.0015(16) -0.0096(16) -0.0124(17)
C7 0.0234(18) 0.0129(16) 0.0210(18) 0.0024(14) -0.0053(14) -0.0049(14)
C8 0.027(2) 0.025(2) 0.0233(19) 0.0005(15) -0.0036(15) -0.0087(16)
C9 0.030(2) 0.032(2) 0.0192(19) 0.0017(16) -0.0082(15) -0.0112(17)
N10 0.0289(16) 0.0245(16) 0.0255(16) 0.0014(13) -0.0105(13) -0.0090(13)
C11 0.0225(19) 0.026(2) 0.030(2) 0.0001(16) -0.0066(16) -0.0092(16)
C12 0.0258(19) 0.029(2) 0.0173(19) 0.0003(15) -0.0052(15) -0.0100(16)
N13 0.0264(16) 0.0258(17) 0.0278(17) 0.0008(13) -0.0072(13) -0.0085(13)
C14 0.0221(19) 0.0206(19) 0.027(2) 0.0000(15) -0.0022(15) -0.0068(15)
C15 0.029(2) 0.026(2) 0.0197(19) -0.0025(15) -0.0046(15) -0.0103(16)
C16 0.0188(16) 0.0186(18) 0.0211(17) 0.0012(14) -0.0038(13) -0.0043(14)
C17 0.0221(19) 0.028(2) 0.0231(19) -0.0005(15) -0.0039(15) -0.0052(16)
C18 0.031(2) 0.031(2) 0.0191(19) 0.0015(16) -0.0089(16) -0.0082(17)
O1A 0.0328(14) 0.0426(16) 0.0194(13) 0.0050(11) -0.0081(11) -0.0185(12)
O2A 0.0346(14) 0.0490(17) 0.0250(13) 0.0031(12) -0.0083(11) -0.0262(13)
C3A 0.0229(18) 0.0241(19) 0.0208(18) -0.0041(15) -0.0008(14) -0.0079(16)
C4A 0.0207(18) 0.0251(19) 0.0221(18) -0.0043(15) -0.0012(14) -0.0065(15)
C5A 0.0268(19) 0.028(2) 0.0221(19) -0.0053(16) 0.0018(15) -0.0111(16)
C6A 0.025(2) 0.040(2) 0.036(2) -0.0106(18) 0.0069(16) -0.0191(18)
C7A 0.022(2) 0.043(2) 0.030(2) -0.0116(18) -0.0053(16) -0.0110(18)
C8A 0.0224(19) 0.034(2) 0.026(2) 0.0004(17) -0.0065(15) -0.0088(17)
C9A 0.0235(18) 0.0259(19) 0.0217(18) -0.0015(15) -0.0015(14) -0.0088(16)
N10A 0.0357(18) 0.041(2) 0.0233(16) 0.0037(14) -0.0114(14) -0.0222(16)
C11A 0.0236(18) 0.030(2) 0.0196(18) 0.0037(15) -0.0080(14) -0.0092(16)
C12A 0.028(2) 0.031(2) 0.030(2) -0.0031(17) -0.0044(15) -0.0125(18)
C13A 0.027(2) 0.041(2) 0.024(2) -0.0085(18) -0.0038(15) -0.0093(18)
C14A 0.029(2) 0.046(3) 0.017(2) 0.0038(18) -0.0024(15) -0.0104(19)
C15A 0.0209(18) 0.031(2) 0.0225(19) 0.0009(16) -0.0043(14) -0.0048(16)
C16A 0.0224(18) 0.027(2) 0.0226(19) 0.0008(16) -0.0081(15) -0.0067(16)
C17A 0.033(2) 0.034(2) 0.030(2) 0.0004(18) -0.0040(16) -0.0110(18)
F18A 0.0345(14) 0.0507(16) 0.125(2) 0.0209(16) -0.0054(14) -0.0201(13)
F19A 0.121(2) 0.0547(17) 0.0421(14) -0.0111(12) 0.0081(14) -0.0571(17)
F20A 0.0731(17) 0.0491(15) 0.0450(14) 0.0207(12) -0.0162(12) -0.0269(13)
O1B 0.0319(14) 0.0418(16) 0.0246(14) 0.0038(12) -0.0115(11) -0.0181(12)
O2B 0.0347(15) 0.0479(16) 0.0292(13) 0.0055(12) -0.0112(11) -0.0261(13)
C3B 0.0196(18) 0.029(2) 0.0246(19) -0.0039(16) -0.0039(14) -0.0066(16)
C4B 0.0210(18) 0.0247(19) 0.0212(18) -0.0065(15) -0.0031(14) -0.0036(15)
C5B 0.0243(19) 0.031(2) 0.024(2) -0.0061(17) 0.0007(15) -0.0087(16)
C6B 0.0226(19) 0.039(2) 0.034(2) -0.0091(18) 0.0003(16) -0.0142(18)
C7B 0.0210(19) 0.039(2) 0.034(2) -0.0098(18) -0.0080(16) -0.0101(17)
C8B 0.026(2) 0.032(2) 0.025(2) -0.0042(17) -0.0066(15) -0.0046(17)
C9B 0.0187(18) 0.027(2) 0.0281(19) -0.0034(16) 0.0002(14) -0.0076(15)
N10B 0.0359(18) 0.043(2) 0.0236(16) 0.0077(14) -0.0116(14) -0.0230(16)
C11B 0.0220(19) 0.037(2) 0.0260(19) -0.0020(17) -0.0069(15) -0.0098(17)
C12B 0.031(2) 0.028(2) 0.031(2) 0.0003(17) -0.0051(16) -0.0105(18)
C13B 0.038(2) 0.046(3) 0.028(2) -0.0077(19) -0.0049(17) -0.017(2)
C14B 0.031(2) 0.042(2) 0.021(2) 0.0033(18) -0.0012(16) -0.0133(18)
C15B 0.0233(19) 0.034(2) 0.027(2) -0.0005(16) -0.0036(15) -0.0099(17)
C16B 0.0201(18) 0.035(2) 0.025(2) -0.0032(17) -0.0053(15) -0.0101(16)
C17B 0.030(2) 0.042(2) 0.034(2) -0.0025(19) 0.0037(17) -0.0103(19)
F18B 0.0499(19) 0.0531(19) 0.274(5) 0.031(2) -0.058(2) -0.0289(16)
F19B 0.0671(18) 0.0504(17) 0.100(2) -0.0267(15) 0.0213(15) -0.0255(15)
F20B 0.321(6) 0.110(3) 0.0346(17) -0.0020(17) 0.013(2) -0.153(4)
O1C 0.0318(14) 0.0427(16) 0.0214(13) 0.0014(11) -0.0107(11) -0.0165(12)
O2C 0.0385(15) 0.0505(17) 0.0276(13) 0.0043(12) -0.0118(11) -0.0274(14)
C3C 0.0214(18) 0.031(2) 0.0192(18) -0.0047(15) -0.0016(14) -0.0083(16)
C4C 0.0193(17) 0.0278(19) 0.0208(18) -0.0063(15) -0.0037(13) -0.0058(15)
C5C 0.0239(19) 0.029(2) 0.0236(19) -0.0032(16) -0.0012(15) -0.0066(16)
C6C 0.026(2) 0.037(2) 0.032(2) -0.0080(18) -0.0017(16) -0.0173(18)
C7C 0.0152(18) 0.045(2) 0.028(2) -0.0103(17) -0.0040(15) -0.0041(17)
C8C 0.0216(19) 0.039(2) 0.026(2) -0.0022(18) -0.0078(15) -0.0031(17)
C9C 0.0201(18) 0.027(2) 0.0220(18) -0.0051(15) -0.0015(14) -0.0035(15)
N10C 0.0377(19) 0.044(2) 0.0246(17) 0.0051(15) -0.0116(14) -0.0218(16)
C11C 0.0182(18) 0.034(2) 0.030(2) 0.0061(17) -0.0088(14) -0.0084(16)
C12C 0.0225(19) 0.032(2) 0.043(2) 0.0012(19) -0.0104(17) -0.0108(17)
C13C 0.027(2) 0.039(2) 0.050(3) 0.017(2) -0.0136(18) -0.0117(19)
C14C 0.030(2) 0.049(3) 0.036(2) 0.020(2) -0.0116(17) -0.015(2)
C15C 0.0239(19) 0.044(2) 0.029(2) 0.0028(18) -0.0070(15) -0.0046(18)
C16C 0.029(2) 0.034(2) 0.032(2) 0.0009(18) -0.0088(16) -0.0117(18)
F17C 0.113(2) 0.067(2) 0.0468(16) -0.0085(14) -0.0186(14) -0.0414(18)
F18C 0.086(2) 0.135(3) 0.085(2) -0.039(2) -0.0598(18) 0.002(2)
F19C 0.120(3) 0.119(3) 0.0401(16) -0.0150(16) 0.0180(15) -0.066(2)

loop_
_atom_type_symbol
_atom_type_description
_atom_type_scat_dispersion_real
_atom_type_scat_dispersion_imag
_atom_type_scat_source
C C 0.0033 0.0016 'International Tables Vol C Tables 4.2.6.8 and 6.1.1.4'
H H 0.0000 0.0000 'International Tables Vol C Tables 4.2.6.8 and 6.1.1.4'
F F 0.0171 0.0103 'International Tables Vol C Tables 4.2.6.8 and 6.1.1.4'
N N 0.0061 0.0033 'International Tables Vol C Tables 4.2.6.8 and 6.1.1.4'
O O 0.0106 0.0060 'International Tables Vol C Tables 4.2.6.8 and 6.1.1.4'

loop_
_geom_angle_atom_site_label_1
_geom_angle_atom_site_label_2
_geom_angle_atom_site_label_3
_geom_angle
_geom_angle_site_symmetry_3
C2 N1 C6 116.6(3) .
F17C C1 F18C 106.2(4) .
F17C C1 F19C 105.0(4) .
F18C C1 F19C 105.8(3) .
F17C C1 C15C 114.5(3) .
F18C C1 C15C 111.8(4) .
F19C C1 C15C 112.9(3) .
N1 C2 C3 123.8(3) .
N1 C2 H2 117.4(19) .
C3 C2 H2 118.7(19) .
C2 C3 C4 119.3(3) .
C2 C3 H3 118(2) .
C4 C3 H3 123(2) .
C5 C4 C3 116.9(3) .
C5 C4 C7 121.6(3) .
C3 C4 C7 121.5(3) .
C6 C5 C4 119.8(3) .
C6 C5 H5 119(2) .
C4 C5 H5 121(2) .
N1 C6 C5 123.6(3) .
N1 C6 H6 114.8(19) .
C5 C6 H6 121.6(19) .
C8 C7 C12 116.2(3) .
C8 C7 C4 122.0(3) .
C12 C7 C4 121.8(3) .
C9 C8 C7 120.4(3) .
C9 C8 H8 117.5(19) .
C7 C8 H8 122.1(19) .
N10 C9 C8 123.3(3) .
N10 C9 H9 116.4(17) .
C8 C9 H9 120.4(17) .
C9 N10 C11 116.8(3) .
N10 C11 C12 123.8(3) .
N10 C11 H11 113.5(19) .
C12 C11 H11 122.6(19) .
C11 C12 C7 119.6(3) .
C11 C12 H12 119.8(18) .
C7 C12 H12 120.6(18) .
C14 N13 C18 116.3(3) .
N13 C14 C15 124.1(3) .
N13 C14 H14 116.5(18) .
C15 C14 H14 119.4(18) .
C14 C15 C16 119.6(3) .
C14 C15 H15 119(2) .
C16 C15 H15 121(2) .
C17 C16 C15 116.5(3) .
C17 C16 C16 122.1(3) 2_776
C15 C16 C16 121.5(4) 2_776
C18 C17 C16 120.0(3) .
C18 C17 H17 119.0(19) .
C16 C17 H17 120.9(19) .
N13 C18 C17 123.5(3) .
N13 C18 H18 116(2) .
C17 C18 H18 120(2) .
C3A O1A H1A 113(3) .
O2A C3A O1A 121.1(3) .
O2A C3A C4A 124.8(3) .
O1A C3A C4A 114.1(3) .
C5A C4A C9A 118.9(3) .
C5A C4A C3A 118.9(3) .
C9A C4A C3A 122.2(3) .
C6A C5A C4A 121.7(3) .
C6A C5A H5A 119.5(19) .
C4A C5A H5A 118.7(19) .
C5A C6A C7A 118.5(3) .
C5A C6A H6A 118(2) .
C7A C6A H6A 123(2) .
C8A C7A C6A 121.2(3) .
C8A C7A H7A 117(2) .
C6A C7A H7A 121(2) .
C7A C8A C9A 121.2(3) .
C7A C8A H8A 119(2) .
C9A C8A H8A 120(2) .
N10A C9A C8A 121.4(3) .
N10A C9A C4A 120.1(3) .
C8A C9A C4A 118.5(3) .
C9A N10A C11A 128.3(3) .
C9A N10A H10A 111(2) .
C11A N10A H10A 120(2) .
C16A C11A C12A 118.6(3) .
C16A C11A N10A 118.1(3) .
C12A C11A N10A 123.2(3) .
C13A C12A C11A 120.6(3) .
C13A C12A H12A 119.4(19) .
C11A C12A H12A 119.8(19) .
C12A C13A C14A 120.5(4) .
C12A C13A H13A 119.5(16) .
C14A C13A H13A 119.9(16) .
C13A C14A C15A 119.8(3) .
C13A C14A H14A 121(2) .
C15A C14A H14A 119(2) .
C16A C15A C14A 120.4(3) .
C16A C15A C17A 120.2(3) .
C14A C15A C17A 119.3(3) .
C15A C16A C11A 120.0(3) .
C15A C16A H16A 120.5(19) .
C11A C16A H16A 119.5(19) .
F20A C17A F19A 106.9(3) .
F20A C17A F18A 104.7(3) .
F19A C17A F18A 106.0(3) .
F20A C17A C15A 114.0(3) .
F19A C17A C15A 113.6(3) .
F18A C17A C15A 110.9(3) .
C3B O1B H1B 115(3) .
O2B C3B O1B 120.6(3) .
O2B C3B C4B 125.2(3) .
O1B C3B C4B 114.3(3) .
C5B C4B C9B 118.8(3) .
C5B C4B C3B 119.8(3) .
C9B C4B C3B 121.4(3) .
C6B C5B C4B 122.4(3) .
C6B C5B H5B 119(2) .
C4B C5B H5B 118(2) .
C5B C6B C7B 118.5(3) .
C5B C6B H6B 121.7(18) .
C7B C6B H6B 119.8(18) .
C8B C7B C6B 120.8(3) .
C8B C7B H7B 118(2) .
C6B C7B H7B 122(2) .
C7B C8B C9B 121.6(3) .
C7B C8B H8B 117(2) .
C9B C8B H8B 122(2) .
N10B C9B C8B 121.6(3) .
N10B C9B C4B 120.4(3) .
C8B C9B C4B 117.9(3) .
C9B N10B C11B 128.2(3) .
C9B N10B H10B 113(3) .
C11B N10B H10B 119(3) .
C12B C11B C16B 118.7(3) .
C12B C11B N10B 123.0(3) .
C16B C11B N10B 118.2(3) .
C13B C12B C11B 120.7(4) .
C13B C12B H12B 122(2) .
C11B C12B H12B 117(2) .
C14B C13B C12B 120.5(4) .
C14B C13B H13B 119.5(17) .
C12B C13B H13B 120.0(17) .
C13B C14B C15B 119.5(3) .
C13B C14B H14B 120(2) .
C15B C14B H14B 121(2) .
C14B C15B C16B 120.4(3) .
C14B C15B C17B 120.2(3) .
C16B C15B C17B 119.3(3) .
C15B C16B C11B 120.1(3) .
C15B C16B H16B 123(2) .
C11B C16B H16B 116(2) .
F20B C17B F18B 105.7(4) .
F20B C17B F19B 104.7(4) .
F18B C17B F19B 102.5(4) .
F20B C17B C15B 114.7(3) .
F18B C17B C15B 113.4(3) .
F19B C17B C15B 114.6(3) .
C3C O1C H1C 114(3) .
O2C C3C O1C 120.7(3) .
O2C C3C C4C 125.1(3) .
O1C C3C C4C 114.2(3) .
C5C C4C C9C 119.0(3) .
C5C C4C C3C 119.9(3) .
C9C C4C C3C 121.1(3) .
C6C C5C C4C 122.3(3) .
C6C C5C H5C 120(2) .
C4C C5C H5C 118(2) .
C5C C6C C7C 118.2(3) .
C5C C6C H6C 119(2) .
C7C C6C H6C 123(2) .
C8C C7C C6C 121.4(3) .
C8C C7C H7C 116.1(17) .
C6C C7C H7C 122.4(17) .
C7C C8C C9C 121.4(3) .
C7C C8C H8C 120(2) .
C9C C8C H8C 118(2) .
N10C C9C C8C 121.9(3) .
N10C C9C C4C 120.4(3) .
C8C C9C C4C 117.6(3) .
C9C N10C C11C 128.2(3) .
C9C N10C H10C 115(3) .
C11C N10C H10C 117(3) .
C16C C11C C12C 119.4(3) .
C16C C11C N10C 122.3(3) .
C12C C11C N10C 118.2(3) .
C13C C12C C11C 121.3(4) .
C13C C12C H12C 121(2) .
C11C C12C H12C 118(2) .
C12C C13C C14C 119.5(4) .
C12C C13C H13C 121.8(19) .
C14C C13C H13C 118.4(19) .
C15C C14C C13C 119.2(3) .
C15C C14C H14C 123(2) .
C13C C14C H14C 118(2) .
C14C C15C C16C 121.4(4) .
C14C C15C C1 119.4(3) .
C16C C15C C1 119.2(4) .
C11C C16C C15C 119.2(4) .
C11C C16C H16C 122.8(17) .
C15C C16C H16C 117.9(18) .

loop_
_geom_bond_atom_site_label_1
_geom_bond_atom_site_label_2
_geom_bond_distance
_geom_bond_site_symmetry_2
N1 C2 1.332(4) .
N1 C6 1.332(4) .
C1 F17C 1.318(5) .
C1 F18C 1.325(5) .
C1 F19C 1.331(4) .
C1 C15C 1.476(6) .
C2 C3 1.381(5) .
C2 H2 0.94(3) .
C3 C4 1.390(4) .
C3 H3 0.94(4) .
C4 C5 1.383(4) .
C4 C7 1.493(4) .
C5 C6 1.379(5) .
C5 H5 0.96(3) .
C6 H6 0.91(3) .
C7 C8 1.392(4) .
C7 C12 1.396(4) .
C8 C9 1.377(5) .
C8 H8 0.97(3) .
C9 N10 1.331(4) .
C9 H9 0.98(3) .
N10 C11 1.337(4) .
C11 C12 1.378(5) .
C11 H11 0.97(3) .
C12 H12 0.92(3) .
N13 C14 1.336(4) .
N13 C18 1.337(4) .
C14 C15 1.370(5) .
C14 H14 0.94(3) .
C15 C16 1.396(4) .
C15 H15 0.93(3) .
C16 C17 1.385(4) .
C16 C16 1.486(6) 2_776
C17 C18 1.381(5) .
C17 H17 1.00(3) .
C18 H18 0.91(4) .
O1A C3A 1.331(4) .
O1A H1A 0.93(5) .
O2A C3A 1.220(4) .
C3A C4A 1.474(4) .
C4A C5A 1.401(4) .
C4A C9A 1.407(4) .
C5A C6A 1.382(5) .
C5A H5A 0.98(3) .
C6A C7A 1.385(5) .
C6A H6A 0.92(4) .
C7A C8A 1.368(5) .
C7A H7A 0.93(3) .
C8A C9A 1.398(5) .
C8A H8A 0.97(4) .
C9A N10A 1.385(4) .
N10A C11A 1.400(4) .
N10A H10A 0.87(4) .
C11A C16A 1.392(5) .
C11A C12A 1.399(5) .
C12A C13A 1.370(5) .
C12A H12A 0.93(3) .
C13A C14A 1.370(5) .
C13A H13A 1.00(3) .
C14A C15A 1.382(5) .
C14A H14A 0.82(3) .
C15A C16A 1.382(4) .
C15A C17A 1.488(5) .
C16A H16A 0.93(3) .
C17A F20A 1.318(4) .
C17A F19A 1.320(4) .
C17A F18A 1.345(4) .
O1B C3B 1.336(4) .
O1B H1B 0.94(5) .
O2B C3B 1.218(4) .
C3B C4B 1.472(4) .
C4B C5B 1.393(4) .
C4B C9B 1.417(4) .
C5B C6B 1.378(5) .
C5B H5B 0.92(4) .
C6B C7B 1.384(5) .
C6B H6B 0.95(3) .
C7B C8B 1.373(5) .
C7B H7B 0.99(4) .
C8B C9B 1.402(5) .
C8B H8B 0.92(3) .
C9B N10B 1.375(4) .
N10B C11B 1.402(4) .
N10B H10B 0.87(4) .
C11B C12B 1.392(5) .
C11B C16B 1.393(5) .
C12B C13B 1.377(5) .
C12B H12B 0.94(3) .
C13B C14B 1.377(5) .
C13B H13B 1.08(3) .
C14B C15B 1.385(5) .
C14B H14B 0.89(4) .
C15B C16B 1.388(5) .
C15B C17B 1.479(5) .
C16B H16B 0.95(4) .
C17B F20B 1.295(4) .
C17B F18B 1.311(4) .
C17B F19B 1.315(4) .
O1C C3C 1.332(4) .
O1C H1C 0.88(4) .
O2C C3C 1.221(4) .
C3C C4C 1.474(4) .
C4C C5C 1.390(4) .
C4C C9C 1.419(4) .
C5C C6C 1.378(5) .
C5C H5C 0.93(4) .
C6C C7C 1.383(5) .
C6C H6C 0.93(3) .
C7C C8C 1.363(5) .
C7C H7C 0.99(3) .
C8C C9C 1.407(5) .
C8C H8C 0.90(3) .
C9C N10C 1.373(4) .
N10C C11C 1.410(4) .
N10C H10C 0.83(4) .
C11C C16C 1.387(5) .
C11C C12C 1.389(5) .
C12C C13C 1.377(5) .
C12C H12C 0.98(4) .
C13C C14C 1.398(6) .
C13C H13C 1.13(4) .
C14C C15C 1.381(5) .
C14C H14C 1.02(3) .
C15C C16C 1.391(5) .
C16C H16C 0.99(3) .

loop_
_geom_torsion_atom_site_label_1
_geom_torsion_atom_site_label_2
_geom_torsion_atom_site_label_3
_geom_torsion_atom_site_label_4
_geom_torsion
_geom_torsion_site_symmetry_1
_geom_torsion_site_symmetry_4
C6 N1 C2 C3 -0.6(5) . .
N1 C2 C3 C4 0.9(5) . .
C2 C3 C4 C5 -0.9(5) . .
C2 C3 C4 C7 -180.0(3) . .
C3 C4 C5 C6 0.7(5) . .
C7 C4 C5 C6 179.8(3) . .
C2 N1 C6 C5 0.3(5) . .
C4 C5 C6 N1 -0.4(5) . .
C5 C4 C7 C8 179.8(3) . .
C3 C4 C7 C8 -1.2(5) . .
C5 C4 C7 C12 0.3(5) . .
C3 C4 C7 C12 179.2(3) . .
C12 C7 C8 C9 -0.6(5) . .
C4 C7 C8 C9 179.8(3) . .
C7 C8 C9 N10 -0.7(5) . .
C8 C9 N10 C11 0.9(5) . .
C9 N10 C11 C12 0.2(5) . .
N10 C11 C12 C7 -1.5(5) . .
C8 C7 C12 C11 1.6(5) . .
C4 C7 C12 C11 -178.8(3) . .
C18 N13 C14 C15 -0.7(5) . .
N13 C14 C15 C16 0.7(5) . .
C14 C15 C16 C17 0.0(5) . .
C14 C15 C16 C16 179.3(4) . 2_776
C15 C16 C17 C18 -0.6(5) . .
C16 C16 C17 C18 -179.9(4) 2_776 .
C14 N13 C18 C17 0.1(5) . .
C16 C17 C18 N13 0.6(5) . .
O2A C3A C4A C5A 179.0(3) . .
O1A C3A C4A C5A -2.1(4) . .
O2A C3A C4A C9A -0.3(5) . .
O1A C3A C4A C9A 178.6(3) . .
C9A C4A C5A C6A -1.1(5) . .
C3A C4A C5A C6A 179.5(3) . .
C4A C5A C6A C7A -1.0(5) . .
C5A C6A C7A C8A 1.1(6) . .
C6A C7A C8A C9A 0.9(6) . .
C7A C8A C9A N10A 178.9(3) . .
C7A C8A C9A C4A -3.0(5) . .
C5A C4A C9A N10A -178.9(3) . .
C3A C4A C9A N10A 0.5(5) . .
C5A C4A C9A C8A 3.1(5) . .
C3A C4A C9A C8A -177.6(3) . .
C8A C9A N10A C11A -19.1(5) . .
C4A C9A N10A C11A 162.9(3) . .
C9A N10A C11A C16A 154.2(3) . .
C9A N10A C11A C12A -29.7(5) . .
C16A C11A C12A C13A -2.0(5) . .
N10A C11A C12A C13A -178.2(3) . .
C11A C12A C13A C14A 2.5(5) . .
C12A C13A C14A C15A 0.0(5) . .
C13A C14A C15A C16A -2.9(5) . .
C13A C14A C15A C17A 173.1(3) . .
C14A C15A C16A C11A 3.3(5) . .
C17A C15A C16A C11A -172.6(3) . .
C12A C11A C16A C15A -0.9(5) . .
N10A C11A C16A C15A 175.5(3) . .
C16A C15A C17A F20A -146.1(3) . .
C14A C15A C17A F20A 37.9(5) . .
C16A C15A C17A F19A -23.3(5) . .
C14A C15A C17A F19A 160.7(3) . .
C16A C15A C17A F18A 96.0(4) . .
C14A C15A C17A F18A -80.0(4) . .
O2B C3B C4B C5B -179.2(3) . .
O1B C3B C4B C5B -0.6(5) . .
O2B C3B C4B C9B 1.4(5) . .
O1B C3B C4B C9B -180.0(3) . .
C9B C4B C5B C6B -0.5(5) . .
C3B C4B C5B C6B -179.8(3) . .
C4B C5B C6B C7B -1.9(5) . .
C5B C6B C7B C8B 2.0(5) . .
C6B C7B C8B C9B 0.2(6) . .
C7B C8B C9B N10B 179.7(3) . .
C7B C8B C9B C4B -2.5(5) . .
C5B C4B C9B N10B -179.6(3) . .
C3B C4B C9B N10B -0.2(5) . .
C5B C4B C9B C8B 2.6(5) . .
C3B C4B C9B C8B -178.1(3) . .
C8B C9B N10B C11B -15.5(6) . .
C4B C9B N10B C11B 166.8(3) . .
C9B N10B C11B C12B -35.0(5) . .
C9B N10B C11B C16B 148.5(4) . .
C16B C11B C12B C13B -2.2(5) . .
N10B C11B C12B C13B -178.7(3) . .
C11B C12B C13B C14B 1.9(6) . .
C12B C13B C14B C15B 0.7(6) . .
C13B C14B C15B C16B -2.8(5) . .
C13B C14B C15B C17B 175.7(3) . .
C14B C15B C16B C11B 2.5(5) . .
C17B C15B C16B C11B -176.1(3) . .
C12B C11B C16B C15B 0.0(5) . .
N10B C11B C16B C15B 176.7(3) . .
C14B C15B C17B F20B 8.7(6) . .
C16B C15B C17B F20B -172.7(4) . .
C14B C15B C17B F18B -113.0(4) . .
C16B C15B C17B F18B 65.6(5) . .
C14B C15B C17B F19B 129.8(4) . .
C16B C15B C17B F19B -51.6(5) . .
O2C C3C C4C C5C -179.6(3) . .
O1C C3C C4C C5C -0.6(5) . .
O2C C3C C4C C9C 0.8(5) . .
O1C C3C C4C C9C 179.8(3) . .
C9C C4C C5C C6C -1.0(5) . .
C3C C4C C5C C6C 179.3(3) . .
C4C C5C C6C C7C -1.0(5) . .
C5C C6C C7C C8C 1.3(6) . .
C6C C7C C8C C9C 0.6(6) . .
C7C C8C C9C N10C 179.6(3) . .
C7C C8C C9C C4C -2.6(5) . .
C5C C4C C9C N10C -179.4(3) . .
C3C C4C C9C N10C 0.3(5) . .
C5C C4C C9C C8C 2.8(5) . .
C3C C4C C9C C8C -177.6(3) . .
C8C C9C N10C C11C -9.7(6) . .
C4C C9C N10C C11C 172.6(3) . .
C9C N10C C11C C16C -43.1(5) . .
C9C N10C C11C C12C 140.2(4) . .
C16C C11C C12C C13C -0.6(5) . .
N10C C11C C12C C13C 176.2(3) . .
C11C C12C C13C C14C 1.1(5) . .
C12C C13C C14C C15C -0.7(5) . .
C13C C14C C15C C16C -0.4(5) . .
C13C C14C C15C C1 177.8(3) . .
F17C C1 C15C C14C 161.1(3) . .
F18C C1 C15C C14C -78.1(5) . .
F19C C1 C15C C14C 41.1(5) . .
F17C C1 C15C C16C -20.7(5) . .
F18C C1 C15C C16C 100.1(4) . .
F19C C1 C15C C16C -140.7(4) . .
C12C C11C C16C C15C -0.5(5) . .
N10C C11C C16C C15C -177.1(3) . .
C14C C15C C16C C11C 0.9(5) . .
C1 C15C C16C C11C -177.2(3) . .
